data_4001994
loop_
_publ_author_name
'Srivastava, Anant Kumar'
'Praveenkumar, B.'
'Mahawar, Indra Kumar'
'Divya, Pillutla'
'Shalini, S.'
'Boomishankar, Ramamoorthy'

_publ_section_title
;
 Anion Driven [CuIIL2]nFrameworks: Crystal Structures,
 Guest-Encapsulation, Dielectric, and Possible Ferroelectric Properties
;
_journal_issue 12
_journal_name_full 'Chemistry of Materials'
_journal_page_first 3811
_journal_paper_doi 10.1021/cm5014575
_journal_volume 26
_journal_year 2014
_chemical_formula_sum 'C96 H118 Cl5 Cu3 N25 O43 P6'
_chemical_formula_weight 2863.84
_chemical_name_systematic
;
 ?
;
_space_group_crystal_system trigonal
_space_group_IT_number 146
_space_group_name_Hall 'R 3'
_space_group_name_H-M_alt 'R 3 :H'
_symmetry_space_group_name_Hall 'R 3'
_symmetry_space_group_name_H-M 'R 3 :H'
_atom_sites_solution_hydrogens geom
_audit_creation_method SHELXL-2013
_cell_angle_alpha 90
_cell_angle_beta 90
_cell_angle_gamma 120
_cell_formula_units_Z 3
_cell_length_a 20.3990(18)
_cell_length_b 20.3990(18)
_cell_length_c 24.969(2)
_cell_measurement_reflns_used 3361
_cell_measurement_temperature 100(2)
_cell_measurement_theta_max 21.54
_cell_measurement_theta_min 2.45
_cell_volume 8998.1(13)
_computing_cell_refinement 'Bruker SAINT'
_computing_data_collection 'Bruker APEX2'
_computing_data_reduction 'Bruker SAINT'
_computing_molecular_graphics 'Bruker SHELXTL'
_computing_publication_material 'Bruker SHELXTL'
_computing_structure_refinement 'SHELXL-97 (Sheldrick, 2008)'
_computing_structure_solution 'SHELXS-97 (Sheldrick, 2008)'
_diffrn_ambient_temperature 100(2)
_diffrn_measured_fraction_theta_full 0.995
_diffrn_measured_fraction_theta_max 0.997
_diffrn_measurement_device_type 'Bruker APEX-II CCD'
_diffrn_measurement_method 'omega and phi scans'
_diffrn_radiation_source 'fine-focus sealed tube'
_diffrn_radiation_type MoK\a
_diffrn_radiation_wavelength 0.71073
_diffrn_reflns_av_R_equivalents 0.0837
_diffrn_reflns_av_unetI/netI 0.1022
_diffrn_reflns_Laue_measured_fraction_full 0.995
_diffrn_reflns_Laue_measured_fraction_max 0.997
_diffrn_reflns_limit_h_max 24
_diffrn_reflns_limit_h_min -27
_diffrn_reflns_limit_k_max 25
_diffrn_reflns_limit_k_min -27
_diffrn_reflns_limit_l_max 30
_diffrn_reflns_limit_l_min -33
_diffrn_reflns_number 30048
_diffrn_reflns_point_group_measured_fraction_full 0.955
_diffrn_reflns_point_group_measured_fraction_max 0.939
_diffrn_reflns_theta_full 25.242
_diffrn_reflns_theta_max 28.264
_diffrn_reflns_theta_min 4.239
_exptl_absorpt_coefficient_mu 0.815
_exptl_absorpt_correction_T_max 0.7457
_exptl_absorpt_correction_T_min 0.6754
_exptl_absorpt_correction_type multi-scan
_exptl_absorpt_process_details SADABS
_exptl_crystal_colour blue
_exptl_crystal_density_diffrn 1.586
_exptl_crystal_density_method 'not measured'
_exptl_crystal_description block
_exptl_crystal_F_000 4425
_exptl_crystal_size_max 0.18
_exptl_crystal_size_mid 0.14
_exptl_crystal_size_min 0.12
_refine_diff_density_max 0.809
_refine_diff_density_min -0.886
_refine_diff_density_rms 0.090
_refine_ls_abs_structure_details
;
 Flack x determined using 2235 quotients [(I+)-(I-)]/[(I+)+(I-)]
 (Parsons and Flack (2004), Acta Cryst. A60, s61).
;
_refine_ls_abs_structure_Flack -0.030(13)
_refine_ls_extinction_method none
_refine_ls_goodness_of_fit_ref 1.012
_refine_ls_hydrogen_treatment constr
_refine_ls_matrix_type full
_refine_ls_number_parameters 533
_refine_ls_number_reflns 9311
_refine_ls_number_restraints 35
_refine_ls_restrained_S_all 1.012
_refine_ls_R_factor_all 0.1007
_refine_ls_R_factor_gt 0.0607
_refine_ls_shift/su_max 0.001
_refine_ls_shift/su_mean 0.000
_refine_ls_structure_factor_coef Fsqd
_refine_ls_weighting_details 'w=1/[\s^2^(Fo^2^)+(0.0784P)^2^] where P=(Fo^2^+2Fc^2^)/3'
_refine_ls_weighting_scheme calc
_refine_ls_wR_factor_gt 0.1339
_refine_ls_wR_factor_ref 0.1543
_reflns_Friedel_coverage 0.884
_reflns_Friedel_fraction_full 0.915
_reflns_Friedel_fraction_max 0.881
_reflns_number_gt 6463
_reflns_number_total 9311
_reflns_threshold_expression 'I > 2\s(I)'
_cod_data_source_file compound_1a.cif
_cod_data_source_block compound_1a
_cod_depositor_comments 'Adding full bibliography for 4001992--4001997.cif.'
_cod_original_cell_volume 8997.9(18)
_cod_database_code 4001994
_shelx_space_group_comment
;
The symmetry employed for this shelxl refinement is uniquely defined
by the following loop, which should always be used as a source of
symmetry information in preference to the above space-group names.
They are only intended as comments.
;
_shelxl_version_number 2013-3

loop_
_space_group_symop_operation_xyz
'x, y, z'
'-y, x-y, z'
'-x+y, -x, z'
'x+2/3, y+1/3, z+1/3'
'-y+2/3, x-y+1/3, z+1/3'
'-x+y+2/3, -x+1/3, z+1/3'
'x+1/3, y+2/3, z+2/3'
'-y+1/3, x-y+2/3, z+2/3'
'-x+y+1/3, -x+2/3, z+2/3'

loop_
_atom_site_label
_atom_site_type_symbol
_atom_site_fract_x
_atom_site_fract_y
_atom_site_fract_z
_atom_site_U_iso_or_equiv
_atom_site_adp_type
_atom_site_occupancy
_atom_site_site_symmetry_order
_atom_site_calc_flag
_atom_site_refinement_flags_posn
_atom_site_refinement_flags_adp
_atom_site_refinement_flags_occupancy
_atom_site_disorder_assembly
_atom_site_disorder_group
Cu1 Cu 0.71110(5) 0.74826(5) 0.33302(3) 0.0266(2) Uani 1 1 d . . . . .
O3 O 0.6448(4) 0.7678(4) 0.2595(2) 0.0457(15) Uani 1 1 d . . . . .
P1 P 0.46539(12) 0.55327(12) 0.21431(8) 0.0324(5) Uani 1 1 d . . . . .
O1 O 0.5095(3) 0.6358(3) 0.2032(2) 0.0360(13) Uani 1 1 d . . . . .
N1 N 0.5209(4) 0.5161(4) 0.2166(3) 0.0331(15) Uani 1 1 d . . . . .
H1 H 0.5036 0.4709 0.2025 0.040 Uiso 1 1 calc R U . . .
C11 C 0.5932(5) 0.5509(5) 0.2393(3) 0.0333(19) Uani 1 1 d . . . . .
C12 C 0.6161(5) 0.6111(5) 0.2738(3) 0.0292(17) Uani 1 1 d . . . . .
H12 H 0.5803 0.6258 0.2837 0.035 Uiso 1 1 calc R U . . .
N13 N 0.6871(4) 0.6505(4) 0.2943(2) 0.0287(14) Uani 1 1 d . . . . .
C14 C 0.7365(5) 0.6279(5) 0.2832(3) 0.0346(19) Uani 1 1 d . . . . .
H14 H 0.7859 0.6539 0.2982 0.042 Uiso 1 1 calc R U . . .
C15 C 0.7157(6) 0.5655(5) 0.2495(3) 0.041(2) Uani 1 1 d . . . . .
H15 H 0.7513 0.5497 0.2418 0.049 Uiso 1 1 calc R U . . .
C16 C 0.6448(6) 0.5271(5) 0.2275(3) 0.038(2) Uani 1 1 d . . . . .
H16 H 0.6310 0.4849 0.2047 0.046 Uiso 1 1 calc R U . . .
N2 N 0.4007(4) 0.5011(4) 0.1689(2) 0.0378(17) Uani 1 1 d . . . . .
H2 H 0.3542 0.4721 0.1807 0.045 Uiso 1 1 calc R U . . .
C21 C 0.4122(5) 0.4983(5) 0.1136(3) 0.0330(18) Uani 1 1 d . . . . .
C22 C 0.4784(5) 0.5507(5) 0.0886(3) 0.0294(17) Uani 1 1 d . . . . .
H22 H 0.5183 0.5883 0.1096 0.035 Uiso 1 1 calc R U . . .
N23 N 0.4880(4) 0.5500(4) 0.0348(2) 0.0289(14) Uani 1 1 d . . . . .
C24 C 0.4314(5) 0.4979(5) 0.0058(3) 0.0334(18) Uani 1 1 d . . . . .
H24 H 0.4372 0.4986 -0.0320 0.040 Uiso 1 1 calc R U . . .
C25 C 0.3648(5) 0.4433(5) 0.0280(3) 0.0349(19) Uani 1 1 d . . . . .
H25 H 0.3262 0.4059 0.0060 0.042 Uiso 1 1 calc R U . . .
C26 C 0.3544(5) 0.4431(5) 0.0828(3) 0.0356(19) Uani 1 1 d . . . . .
H26 H 0.3086 0.4059 0.0989 0.043 Uiso 1 1 calc R U . . .
P2 P 0.61053(11) 0.48959(11) 0.45708(7) 0.0231(4) Uani 1 1 d . . . . .
O2 O 0.6910(3) 0.5494(3) 0.45632(19) 0.0272(11) Uani 1 1 d . . . . .
N3 N 0.5545(3) 0.5260(3) 0.4685(2) 0.0243(13) Uani 1 1 d . . . . .
H3A H 0.5210 0.5057 0.4944 0.029 Uiso 1 1 calc R U . . .
C31 C 0.5561(4) 0.5857(4) 0.4404(3) 0.0236(15) Uani 1 1 d . . . . .
C32 C 0.6148(4) 0.6295(4) 0.4055(3) 0.0250(15) Uani 1 1 d . . . . .
H32 H 0.6535 0.6171 0.4003 0.030 Uiso 1 1 calc R U . . .
N33 N 0.6191(4) 0.6888(4) 0.3786(2) 0.0251(13) Uani 1 1 d . . . . .
C34 C 0.5641(4) 0.7051(4) 0.3842(3) 0.0254(16) Uani 1 1 d . . . . .
H34 H 0.5670 0.7470 0.3654 0.030 Uiso 1 1 calc R U . . .
C35 C 0.5027(4) 0.6621(5) 0.4168(3) 0.0292(17) Uani 1 1 d . . . . .
H35 H 0.4633 0.6739 0.4196 0.035 Uiso 1 1 calc R U . . .
C36 C 0.4981(4) 0.6029(4) 0.4449(3) 0.0248(15) Uani 1 1 d . . . . .
H36 H 0.4558 0.5735 0.4674 0.030 Uiso 1 1 calc R U . . .
N4 N 0.5832(3) 0.4246(4) 0.5038(2) 0.0265(14) Uani 1 1 d . . . . .
H4 H 0.5536 0.3776 0.4933 0.032 Uiso 1 1 calc R U . . .
C41 C 0.6016(4) 0.4353(4) 0.5584(3) 0.0227(15) Uani 1 1 d . . . . .
C42 C 0.6409(4) 0.5083(4) 0.5811(3) 0.0246(15) Uani 1 1 d . . . . .
H42 H 0.6563 0.5512 0.5587 0.030 Uiso 1 1 calc R U . . .
N43 N 0.6570(4) 0.5186(3) 0.6333(2) 0.0259(14) Uani 1 1 d . . . . .
C44 C 0.6364(4) 0.4583(4) 0.6648(3) 0.0272(16) Uani 1 1 d . . . . .
H44 H 0.6484 0.4660 0.7019 0.033 Uiso 1 1 calc R U . . .
C45 C 0.5987(4) 0.3861(4) 0.6453(3) 0.0260(16) Uani 1 1 d . . . . .
H45 H 0.5853 0.3444 0.6686 0.031 Uiso 1 1 calc R U . . .
C46 C 0.5803(4) 0.3740(4) 0.5921(3) 0.0251(15) Uani 1 1 d . . . . .
H46 H 0.5531 0.3239 0.5784 0.030 Uiso 1 1 calc R U . . .
C51 C 0.4131(5) 0.5327(5) 0.2756(3) 0.0333(18) Uani 1 1 d . . . . .
C52 C 0.3719(5) 0.5685(5) 0.2859(4) 0.041(2) Uani 1 1 d . . . . .
H52 H 0.3701 0.6019 0.2602 0.049 Uiso 1 1 calc R U . . .
C53 C 0.3334(6) 0.5553(6) 0.3342(4) 0.049(2) Uani 1 1 d . . . . .
H53 H 0.3058 0.5803 0.3419 0.058 Uiso 1 1 calc R U . . .
C54 C 0.3353(5) 0.5056(5) 0.3708(3) 0.040(2) Uani 1 1 d . . . . .
H54 H 0.3095 0.4974 0.4039 0.048 Uiso 1 1 calc R U . . .
C55 C 0.3734(5) 0.4681(5) 0.3605(3) 0.036(2) Uani 1 1 d . . . . .
H55 H 0.3728 0.4329 0.3856 0.043 Uiso 1 1 calc R U . . .
C56 C 0.4138(5) 0.4821(5) 0.3123(3) 0.0325(18) Uani 1 1 d . . . . .
H56 H 0.4413 0.4569 0.3049 0.039 Uiso 1 1 calc R U . . .
C57 C 0.5809(4) 0.4357(4) 0.3965(3) 0.0263(16) Uani 1 1 d . . . . .
C58 C 0.6344(5) 0.4389(4) 0.3604(3) 0.0277(16) Uani 1 1 d . . . . .
H58 H 0.6869 0.4697 0.3677 0.033 Uiso 1 1 calc R U . . .
C59 C 0.6105(5) 0.3971(5) 0.3142(3) 0.0307(17) Uani 1 1 d . . . . .
H59 H 0.6469 0.3979 0.2901 0.037 Uiso 1 1 calc R U . . .
C60 C 0.5349(5) 0.3542(4) 0.3021(3) 0.0298(17) Uani 1 1 d . . . . .
H60 H 0.5197 0.3281 0.2689 0.036 Uiso 1 1 calc R U . . .
C61 C 0.4810(5) 0.3489(5) 0.3379(4) 0.039(2) Uani 1 1 d . . . . .
H61 H 0.4287 0.3180 0.3299 0.047 Uiso 1 1 calc R U . . .
C62 C 0.5035(5) 0.3893(5) 0.3861(3) 0.0318(17) Uani 1 1 d . . . . .
H62 H 0.4669 0.3852 0.4114 0.038 Uiso 1 1 calc R U . . .
Cl1 Cl 0.3594(2) 0.38669(19) 0.52798(14) 0.0350(9) Uiso 0.699(9) 1 d D U P A 1
O11 O 0.3230(5) 0.3360(6) 0.5717(3) 0.043(2) Uiso 0.699(9) 1 d D U P A 1
O12 O 0.3107(6) 0.4116(6) 0.5080(4) 0.056(3) Uiso 0.699(9) 1 d D U P A 1
O13 O 0.4288(6) 0.4501(6) 0.5464(4) 0.056(3) Uiso 0.699(9) 1 d D U P A 1
O14 O 0.3778(5) 0.3492(5) 0.4865(3) 0.039(2) Uiso 0.699(9) 1 d D U P A 1
Cl1' Cl 0.3755(4) 0.3747(4) 0.5412(3) 0.0229(18) Uiso 0.301(9) 1 d D U P A 2
O11' O 0.342(2) 0.2955(14) 0.5303(16) 0.130(14) Uiso 0.301(9) 1 d D U P A 2
O12' O 0.3194(14) 0.3763(17) 0.5729(10) 0.074(8) Uiso 0.301(9) 1 d D U P A 2
O13' O 0.3936(19) 0.4155(18) 0.4910(10) 0.095(11) Uiso 0.301(9) 1 d D U P A 2
O14' O 0.4425(13) 0.4001(17) 0.5720(11) 0.080(9) Uiso 0.301(9) 1 d D U P A 2
O3S O 0.2762(12) 0.4627(12) 0.4940(8) 0.051(5) Uiso 0.3333 1 d . . P B 3
Cl2 Cl 0.3333 0.6667 0.49989(10) 0.0188(6) Uani 1 3 d S T P . .
O21 O 0.3773(4) 0.7429(3) 0.5191(2) 0.0399(14) Uani 1 1 d . . . . .
O22 O 0.3333 0.6667 0.4423(3) 0.029(2) Uani 1 3 d S T P . .
Cl3 Cl 1.0000 1.0000 0.45556(12) 0.0369(8) Uani 1 3 d S T P . .
O31 O 0.9270(4) 0.9835(4) 0.4358(2) 0.0454(15) Uani 1 1 d . . . . .
O32 O 1.0000 1.0000 0.5132(4) 0.056(3) Uani 1 3 d S T P . .
N1C N 0.6667 0.3333 0.4661(5) 0.037(3) Uani 1 3 d S T P . .
O11C O 0.5951(4) 0.3034(4) 0.4659(3) 0.0477(16) Uani 1 1 d . . . . .
O1S O 0.5297(4) 0.7594(4) 0.1464(3) 0.0595(19) Uani 1 1 d . . . . .
O2S O 0.6320(4) 0.7559(6) 0.0726(3) 0.072(3) Uani 1 1 d . . . . .
O4S O 0.8110(5) 0.5847(5) 0.5282(3) 0.071(2) Uani 1 1 d . . . . .
O5S O 0.8041(17) 0.5356(18) 0.4988(12) 0.087(8) Uiso 0.3333 1 d . . P . .

loop_
_atom_site_aniso_label
_atom_site_aniso_U_11
_atom_site_aniso_U_22
_atom_site_aniso_U_33
_atom_site_aniso_U_23
_atom_site_aniso_U_13
_atom_site_aniso_U_12
Cu1 0.0249(5) 0.0357(5) 0.0185(4) 0.0000(4) 0.0056(4) 0.0145(4)
O3 0.051(4) 0.055(4) 0.037(3) -0.003(3) -0.006(3) 0.030(3)
P1 0.0358(12) 0.0306(11) 0.0223(9) 0.0006(8) 0.0024(8) 0.0102(10)
O1 0.032(3) 0.035(3) 0.033(3) 0.006(2) 0.000(2) 0.011(3)
N1 0.043(4) 0.023(3) 0.030(3) -0.005(3) 0.002(3) 0.014(3)
C11 0.048(5) 0.038(5) 0.019(3) 0.005(3) 0.011(3) 0.025(4)
C12 0.035(4) 0.037(4) 0.019(3) 0.003(3) 0.008(3) 0.020(4)
N13 0.034(4) 0.042(4) 0.020(3) 0.005(3) 0.007(3) 0.026(3)
C14 0.038(5) 0.047(5) 0.027(4) 0.015(4) 0.013(3) 0.027(4)
C15 0.062(6) 0.047(5) 0.035(4) 0.018(4) 0.021(4) 0.043(5)
C16 0.060(6) 0.042(5) 0.026(4) 0.004(4) 0.006(4) 0.036(5)
N2 0.031(4) 0.039(4) 0.022(3) 0.003(3) 0.004(3) 0.002(3)
C21 0.040(5) 0.033(4) 0.021(4) 0.002(3) 0.001(3) 0.015(4)
C22 0.042(5) 0.031(4) 0.016(3) 0.003(3) -0.002(3) 0.019(4)
N23 0.033(4) 0.034(4) 0.021(3) 0.003(3) -0.001(3) 0.017(3)
C24 0.040(5) 0.041(5) 0.020(3) 0.001(3) -0.006(3) 0.022(4)
C25 0.045(5) 0.028(4) 0.029(4) -0.006(3) -0.005(4) 0.016(4)
C26 0.040(5) 0.025(4) 0.036(4) -0.002(3) -0.002(4) 0.013(4)
P2 0.0245(10) 0.0298(10) 0.0173(8) -0.0037(7) -0.0010(7) 0.0152(9)
O2 0.028(3) 0.034(3) 0.021(2) 0.005(2) 0.000(2) 0.017(2)
N3 0.027(3) 0.031(3) 0.018(3) -0.001(2) 0.003(2) 0.017(3)
C31 0.027(4) 0.033(4) 0.013(3) -0.007(3) -0.002(3) 0.016(3)
C32 0.025(4) 0.031(4) 0.023(3) -0.003(3) 0.004(3) 0.018(3)
N33 0.028(3) 0.036(4) 0.015(3) 0.001(3) 0.002(2) 0.019(3)
C34 0.028(4) 0.033(4) 0.019(3) 0.001(3) -0.001(3) 0.018(3)
C35 0.027(4) 0.049(5) 0.021(3) 0.000(3) 0.002(3) 0.026(4)
C36 0.017(3) 0.032(4) 0.021(3) -0.001(3) -0.002(3) 0.010(3)
N4 0.027(3) 0.027(3) 0.020(3) -0.006(2) 0.003(2) 0.009(3)
C41 0.020(3) 0.033(4) 0.018(3) 0.000(3) -0.002(3) 0.016(3)
C42 0.028(4) 0.028(4) 0.018(3) -0.003(3) 0.001(3) 0.014(3)
N43 0.026(3) 0.023(3) 0.023(3) -0.003(3) -0.001(2) 0.008(3)
C44 0.029(4) 0.031(4) 0.021(3) 0.001(3) 0.002(3) 0.015(3)
C45 0.029(4) 0.026(4) 0.027(4) 0.004(3) 0.002(3) 0.016(3)
C46 0.022(4) 0.024(4) 0.026(3) -0.007(3) -0.002(3) 0.009(3)
C51 0.031(4) 0.026(4) 0.030(4) -0.005(3) 0.001(3) 0.005(3)
C52 0.032(5) 0.047(5) 0.040(5) 0.005(4) 0.001(4) 0.017(4)
C53 0.042(5) 0.058(6) 0.043(5) 0.002(5) 0.012(4) 0.023(5)
C54 0.031(5) 0.048(5) 0.032(4) -0.001(4) 0.009(4) 0.012(4)
C55 0.037(5) 0.034(5) 0.020(4) 0.001(3) -0.001(3) 0.006(4)
C56 0.040(5) 0.031(4) 0.022(4) -0.005(3) 0.002(3) 0.015(4)
C57 0.033(4) 0.034(4) 0.018(3) -0.001(3) 0.004(3) 0.022(4)
C58 0.029(4) 0.034(4) 0.023(3) 0.003(3) 0.006(3) 0.018(3)
C59 0.040(5) 0.036(4) 0.021(3) 0.000(3) 0.006(3) 0.022(4)
C60 0.050(5) 0.024(4) 0.021(3) -0.008(3) -0.004(3) 0.022(4)
C61 0.039(5) 0.041(5) 0.035(4) -0.015(4) -0.009(4) 0.018(4)
C62 0.032(4) 0.037(4) 0.032(4) -0.008(3) -0.002(3) 0.021(4)
Cl2 0.0215(9) 0.0215(9) 0.0134(11) 0.000 0.000 0.0108(4)
O21 0.051(4) 0.025(3) 0.030(3) -0.008(2) -0.004(3) 0.008(3)
O22 0.037(3) 0.037(3) 0.011(4) 0.000 0.000 0.0186(17)
Cl3 0.0446(13) 0.0446(13) 0.0217(15) 0.000 0.000 0.0223(6)
O31 0.050(4) 0.055(4) 0.038(3) -0.002(3) -0.003(3) 0.031(3)
O32 0.071(5) 0.071(5) 0.027(5) 0.000 0.000 0.035(3)
N1C 0.032(4) 0.032(4) 0.048(7) 0.000 0.000 0.016(2)
O11C 0.035(3) 0.046(4) 0.058(4) -0.006(3) -0.007(3) 0.017(3)
O1S 0.054(5) 0.063(5) 0.060(4) 0.022(4) 0.003(4) 0.028(4)
O2S 0.052(5) 0.132(8) 0.044(4) -0.026(4) -0.015(3) 0.057(5)
O4S 0.079(6) 0.067(5) 0.063(5) -0.004(4) -0.021(4) 0.034(5)

loop_
_atom_type_symbol
_atom_type_description
_atom_type_scat_dispersion_real
_atom_type_scat_dispersion_imag
_atom_type_scat_source
C C 0.0033 0.0016 'International Tables Vol C Tables 4.2.6.8 and 6.1.1.4'
H H 0.0000 0.0000 'International Tables Vol C Tables 4.2.6.8 and 6.1.1.4'
N N 0.0061 0.0033 'International Tables Vol C Tables 4.2.6.8 and 6.1.1.4'
O O 0.0106 0.0060 'International Tables Vol C Tables 4.2.6.8 and 6.1.1.4'
P P 0.1023 0.0942 'International Tables Vol C Tables 4.2.6.8 and 6.1.1.4'
Cl Cl 0.1484 0.1585 'International Tables Vol C Tables 4.2.6.8 and 6.1.1.4'
Cu Cu 0.3201 1.2651 'International Tables Vol C Tables 4.2.6.8 and 6.1.1.4'

loop_
_geom_angle_atom_site_label_1
_geom_angle_atom_site_label_2
_geom_angle_atom_site_label_3
_geom_angle
_geom_angle_site_symmetry_1
_geom_angle_site_symmetry_3
N33 Cu1 N43 168.2(2) . 8_654
N33 Cu1 N23 90.0(3) . 6_565
N43 Cu1 N23 89.7(3) 8_654 6_565
N33 Cu1 N13 89.0(3) . .
N43 Cu1 N13 92.2(3) 8_654 .
N23 Cu1 N13 175.6(3) 6_565 .
N33 Cu1 O3 95.7(2) . .
N43 Cu1 O3 96.1(2) 8_654 .
N23 Cu1 O3 90.4(2) 6_565 .
N13 Cu1 O3 85.4(2) . .
O1 P1 N1 111.2(4) . .
O1 P1 N2 115.9(3) . .
N1 P1 N2 103.8(4) . .
O1 P1 C51 112.1(4) . .
N1 P1 C51 109.1(4) . .
N2 P1 C51 104.1(4) . .
C11 N1 P1 125.0(6) . .
C11 N1 H1 117.5 . .
P1 N1 H1 117.5 . .
C12 C11 C16 117.7(8) . .
C12 C11 N1 120.5(7) . .
C16 C11 N1 121.8(8) . .
N13 C12 C11 123.4(7) . .
N13 C12 H12 118.3 . .
C11 C12 H12 118.3 . .
C14 N13 C12 119.0(7) . .
C14 N13 Cu1 125.7(6) . .
C12 N13 Cu1 115.0(5) . .
N13 C14 C15 120.1(8) . .
N13 C14 H14 120.0 . .
C15 C14 H14 120.0 . .
C16 C15 C14 120.9(8) . .
C16 C15 H15 119.5 . .
C14 C15 H15 119.5 . .
C15 C16 C11 118.8(8) . .
C15 C16 H16 120.6 . .
C11 C16 H16 120.6 . .
C21 N2 P1 127.0(6) . .
C21 N2 H2 116.5 . .
P1 N2 H2 116.5 . .
C22 C21 C26 118.8(7) . .
C22 C21 N2 122.0(7) . .
C26 C21 N2 119.1(7) . .
N23 C22 C21 121.9(7) . .
N23 C22 H22 119.0 . .
C21 C22 H22 119.0 . .
C24 N23 C22 118.4(7) . .
C24 N23 Cu1 121.0(5) . 8_654
C22 N23 Cu1 120.5(6) . 8_654
N23 C24 C25 122.8(7) . .
N23 C24 H24 118.6 . .
C25 C24 H24 118.6 . .
C24 C25 C26 119.3(8) . .
C24 C25 H25 120.3 . .
C26 C25 H25 120.3 . .
C25 C26 C21 118.7(8) . .
C25 C26 H26 120.7 . .
C21 C26 H26 120.7 . .
O2 P2 N4 117.7(3) . .
O2 P2 N3 111.1(3) . .
N4 P2 N3 102.0(3) . .
O2 P2 C57 113.0(3) . .
N4 P2 C57 103.3(3) . .
N3 P2 C57 108.8(3) . .
C31 N3 P2 125.5(5) . .
C31 N3 H3A 117.2 . .
P2 N3 H3A 117.2 . .
C32 C31 N3 121.1(7) . .
C32 C31 C36 117.1(7) . .
N3 C31 C36 121.8(7) . .
N33 C32 C31 122.7(7) . .
N33 C32 H32 118.7 . .
C31 C32 H32 118.7 . .
C34 N33 C32 119.2(6) . .
C34 N33 Cu1 124.2(5) . .
C32 N33 Cu1 116.6(5) . .
N33 C34 C35 121.0(7) . .
N33 C34 H34 119.5 . .
C35 C34 H34 119.5 . .
C36 C35 C34 120.5(7) . .
C36 C35 H35 119.7 . .
C34 C35 H35 119.7 . .
C35 C36 C31 119.4(7) . .
C35 C36 H36 120.3 . .
C31 C36 H36 120.3 . .
C41 N4 P2 127.6(5) . .
C41 N4 H4 116.2 . .
P2 N4 H4 116.2 . .
C46 C41 N4 120.8(7) . .
C46 C41 C42 117.8(6) . .
N4 C41 C42 121.4(7) . .
N43 C42 C41 121.6(7) . .
N43 C42 H42 119.2 . .
C41 C42 H42 119.2 . .
C42 N43 C44 119.4(6) . .
C42 N43 Cu1 121.2(5) . 6_565
C44 N43 Cu1 119.3(5) . 6_565
N43 C44 C45 122.0(7) . .
N43 C44 H44 119.0 . .
C45 C44 H44 119.0 . .
C44 C45 C46 119.8(7) . .
C44 C45 H45 120.1 . .
C46 C45 H45 120.1 . .
C45 C46 C41 119.5(7) . .
C45 C46 H46 120.2 . .
C41 C46 H46 120.2 . .
C52 C51 C56 120.4(8) . .
C52 C51 P1 118.8(7) . .
C56 C51 P1 120.8(7) . .
C51 C52 C53 119.4(9) . .
C51 C52 H52 120.3 . .
C53 C52 H52 120.3 . .
C54 C53 C52 119.8(9) . .
C54 C53 H53 120.1 . .
C52 C53 H53 120.1 . .
C55 C54 C53 121.4(8) . .
C55 C54 H54 119.3 . .
C53 C54 H54 119.3 . .
C54 C55 C56 119.4(8) . .
C54 C55 H55 120.3 . .
C56 C55 H55 120.3 . .
C51 C56 C55 119.6(8) . .
C51 C56 H56 120.2 . .
C55 C56 H56 120.2 . .
C58 C57 C62 120.3(7) . .
C58 C57 P2 120.2(6) . .
C62 C57 P2 119.5(5) . .
C59 C58 C57 119.3(7) . .
C59 C58 H58 120.4 . .
C57 C58 H58 120.4 . .
C58 C59 C60 121.2(7) . .
C58 C59 H59 119.4 . .
C60 C59 H59 119.4 . .
C59 C60 C61 120.4(7) . .
C59 C60 H60 119.8 . .
C61 C60 H60 119.8 . .
C60 C61 C62 119.7(8) . .
C60 C61 H61 120.1 . .
C62 C61 H61 120.1 . .
C61 C62 C57 119.0(7) . .
C61 C62 H62 120.5 . .
C57 C62 H62 120.5 . .
O12 Cl1 O11 109.0(6) . .
O12 Cl1 O13 110.0(7) . .
O11 Cl1 O13 109.3(6) . .
O12 Cl1 O14 110.7(6) . .
O11 Cl1 O14 110.0(6) . .
O13 Cl1 O14 107.9(6) . .
O12' Cl1' O14' 109.4(16) . .
O12' Cl1' O11' 101(2) . .
O14' Cl1' O11' 110(2) . .
O12' Cl1' O13' 116.8(19) . .
O14' Cl1' O13' 109.7(18) . .
O11' Cl1' O13' 109(2) . .
O21 Cl2 O21 109.5(2) 2_665 3_565
O21 Cl2 O21 109.5(2) 2_665 .
O21 Cl2 O21 109.5(2) 3_565 .
O21 Cl2 O22 109.5(2) 2_665 .
O21 Cl2 O22 109.5(2) 3_565 .
O21 Cl2 O22 109.5(2) . .
O31 Cl3 O31 108.9(3) 3_675 2_765
O31 Cl3 O31 108.9(3) 3_675 .
O31 Cl3 O31 108.9(3) 2_765 .
O31 Cl3 O32 110.0(3) 3_675 .
O31 Cl3 O32 110.0(3) 2_765 .
O31 Cl3 O32 110.0(3) . .
O11C N1C O11C 120.000(16) . 2_655
O11C N1C O11C 119.995(16) . 3_665
O11C N1C O11C 119.998(17) 2_655 3_665

loop_
_geom_bond_atom_site_label_1
_geom_bond_atom_site_label_2
_geom_bond_distance
_geom_bond_site_symmetry_2
Cu1 N33 2.003(6) .
Cu1 N43 2.011(6) 8_654
Cu1 N23 2.027(7) 6_565
Cu1 N13 2.042(7) .
Cu1 O3 2.428(6) .
P1 O1 1.486(6) .
P1 N1 1.648(7) .
P1 N2 1.661(7) .
P1 C51 1.792(8) .
N1 C11 1.397(11) .
N1 H1 0.8800 .
C11 C12 1.376(11) .
C11 C16 1.394(12) .
C12 N13 1.357(10) .
C12 H12 0.9500 .
N13 C14 1.333(10) .
C14 C15 1.403(13) .
C14 H14 0.9500 .
C15 C16 1.368(14) .
C15 H15 0.9500 .
C16 H16 0.9500 .
N2 C21 1.406(10) .
N2 H2 0.8800 .
C21 C22 1.384(11) .
C21 C26 1.386(11) .
C22 N23 1.358(9) .
C22 H22 0.9500 .
N23 C24 1.327(11) .
N23 Cu1 2.027(7) 8_654
C24 C25 1.371(12) .
C24 H24 0.9500 .
C25 C26 1.385(11) .
C25 H25 0.9500 .
C26 H26 0.9500 .
P2 O2 1.477(6) .
P2 N4 1.639(7) .
P2 N3 1.671(6) .
P2 C57 1.789(7) .
N3 C31 1.390(9) .
N3 H3A 0.8800 .
C31 C32 1.386(10) .
C31 C36 1.398(10) .
C32 N33 1.348(10) .
C32 H32 0.9500 .
N33 C34 1.328(9) .
C34 C35 1.380(11) .
C34 H34 0.9500 .
C35 C36 1.359(11) .
C35 H35 0.9500 .
C36 H36 0.9500 .
N4 C41 1.402(9) .
N4 H4 0.8800 .
C41 C46 1.385(10) .
C41 C42 1.410(10) .
C42 N43 1.334(9) .
C42 H42 0.9500 .
N43 C44 1.340(9) .
N43 Cu1 2.011(6) 6_565
C44 C45 1.366(11) .
C44 H44 0.9500 .
C45 C46 1.369(10) .
C45 H45 0.9500 .
C46 H46 0.9500 .
C51 C52 1.384(13) .
C51 C56 1.386(12) .
C52 C53 1.388(13) .
C52 H52 0.9500 .
C53 C54 1.381(14) .
C53 H53 0.9500 .
C54 C55 1.359(13) .
C54 H54 0.9500 .
C55 C56 1.404(11) .
C55 H55 0.9500 .
C56 H56 0.9500 .
C57 C58 1.391(10) .
C57 C62 1.400(11) .
C58 C59 1.372(11) .
C58 H58 0.9500 .
C59 C60 1.372(12) .
C59 H59 0.9500 .
C60 C61 1.379(12) .
C60 H60 0.9500 .
C61 C62 1.400(11) .
C61 H61 0.9500 .
C62 H62 0.9500 .
Cl1 O12 1.415(11) .
Cl1 O11 1.430(10) .
Cl1 O13 1.434(11) .
Cl1 O14 1.445(9) .
Cl1' O12' 1.41(2) .
Cl1' O14' 1.42(2) .
Cl1' O11' 1.43(2) .
Cl1' O13' 1.45(2) .
Cl2 O21 1.435(6) 2_665
Cl2 O21 1.435(6) 3_565
Cl2 O21 1.435(6) .
Cl2 O22 1.437(8) .
Cl3 O31 1.440(7) 3_675
Cl3 O31 1.440(6) 2_765
Cl3 O31 1.440(7) .
Cl3 O32 1.440(11) .
N1C O11C 1.270(6) .
N1C O11C 1.270(6) 2_655
N1C O11C 1.270(6) 3_665
O4S O5S 1.19(3) .

loop_
_geom_hbond_atom_site_label_D
_geom_hbond_atom_site_label_H
_geom_hbond_atom_site_label_A
_geom_hbond_distance_DH
_geom_hbond_distance_HA
_geom_hbond_distance_DA
_geom_hbond_angle_DHA
_geom_hbond_site_symmetry_A
N1 H1 O12 0.88 2.16 3.020(12) 165.6 9_554
N1 H1 O12' 0.88 2.59 3.18(3) 124.9 9_554
N1 H1 O3S 0.88 2.11 2.91(2) 151.6 9_554
N2 H2 O11' 0.88 2.63 3.23(4) 126.1 9_554
N3 H3A O13 0.88 2.09 2.964(12) 170.9 .
N3 H3A O13' 0.88 2.32 2.96(3) 130.1 .
N4 H4 O11C 0.88 2.18 2.769(9) 123.8 .
N4 H4 O5S 0.88 2.06 2.88(3) 156.1 2_655
